data_2021715
loop_
_publ_author_name
'Priya Vadhana, K. T.'
'Parveen, S.'
'Ushadevi, B.'
'Selvakumar, R.'
'Sangeetha, S.'
'Vairam, S.'

_publ_section_title
;
 New barium, strontium and strontium-doped barium squarates: synthesis,
 crystal structures and DNA/BSA binding, antioxidant and <i>in vitro</i>
 cytotoxicity studies
;
_journal_coeditor_code LF3099
_journal_issue 8
_journal_name_full 'Acta Crystallographica Section C'
_journal_page_first
;
;
_journal_paper_doi 10.1107/S2053229619009082
_journal_volume 75
_journal_year 2019
_chemical_formula_iupac '[Ba0.85 Sr0.15 (C4 O4) (H2 O)3], H2 O'
_chemical_formula_moiety 'C4 H8 Ba0.85 O8 Sr0.15'
_chemical_formula_sum 'C4 H8 Ba0.85 O8 Sr0.15'
_chemical_formula_weight 313.99
_chemical_name_systematic
'Poly[[triaqua(\m-1,2-dioxocyclobut-3-ene-1,2-diolato)barium/strontium(0.85/0.15)] monohydrate]'
_space_group_crystal_system triclinic
_space_group_IT_number 2
_space_group_name_Hall '-P 1'
_space_group_name_H-M_alt 'P -1'
_symmetry_space_group_name_Hall '-P 1'
_symmetry_space_group_name_H-M 'P -1'
_atom_sites_solution_hydrogens difmap
_audit_creation_method SHELXL-2014/7
_cell_angle_alpha 95.18(4)
_cell_angle_beta 106.64(5)
_cell_angle_gamma 108.33(4)
_cell_formula_units_Z 2
_cell_length_a 6.8271(7)
_cell_length_b 8.1878(9)
_cell_length_c 8.8227(9)
_cell_measurement_reflns_used 9936
_cell_measurement_temperature 296(2)
_cell_measurement_theta_max 33.29
_cell_measurement_theta_min 3.25
_cell_volume 439.6(2)
_computing_cell_refinement
;
APEX3 and SAINT (Bruker, 2016)
;
_computing_data_collection
;
APEX3 (Bruker, 2016)
;
_computing_data_reduction
;
SAINT and XPREP (Bruker, 2016)
;
_computing_molecular_graphics
;
ORTEP-3 (Farrugia, 2012) and Mercury (Macrae <i>et al.</i>,
2008)
;
_computing_publication_material
;
SHELXL2014 (Sheldrick, 2015b)
;
_computing_structure_refinement
;
SHELXL2014 (Sheldrick, 2015b)
;
_computing_structure_solution
;
SHELXT2014 (Sheldrick, 2015a)
;
_diffrn_ambient_temperature 296(2)
_diffrn_measured_fraction_theta_full 0.997
_diffrn_measured_fraction_theta_max 0.998
_diffrn_measurement_device_type 'Bruker Kappa APEX3 CMOS'
_diffrn_measurement_method '\w and \f scan'
_diffrn_radiation_monochromator graphite
_diffrn_radiation_source 'fine-focus sealed tube'
_diffrn_radiation_type MoK\a
_diffrn_radiation_wavelength 0.71073
_diffrn_reflns_av_R_equivalents 0.0455
_diffrn_reflns_av_unetI/netI 0.0273
_diffrn_reflns_limit_h_max 9
_diffrn_reflns_limit_h_min -9
_diffrn_reflns_limit_k_max 11
_diffrn_reflns_limit_k_min -11
_diffrn_reflns_limit_l_max 12
_diffrn_reflns_limit_l_min -12
_diffrn_reflns_number 15596
_diffrn_reflns_theta_full 25.242
_diffrn_reflns_theta_max 29.498
_diffrn_reflns_theta_min 3.334
_exptl_absorpt_coefficient_mu 4.773
_exptl_absorpt_correction_T_max 0.7456
_exptl_absorpt_correction_T_min 0.5576
_exptl_absorpt_correction_type multi-scan
_exptl_absorpt_process_details
;
(SADABS; Bruker, 2016)
;
_exptl_crystal_colour colourless
_exptl_crystal_density_diffrn 2.372
_exptl_crystal_description block
_exptl_crystal_F_000 299
_exptl_crystal_size_max 0.200
_exptl_crystal_size_mid 0.150
_exptl_crystal_size_min 0.100
_refine_diff_density_max 1.508
_refine_diff_density_min -1.582
_refine_ls_extinction_method none
_refine_ls_goodness_of_fit_ref 1.132
_refine_ls_hydrogen_treatment refxyz
_refine_ls_matrix_type full
_refine_ls_number_parameters 153
_refine_ls_number_reflns 2451
_refine_ls_number_restraints 13
_refine_ls_restrained_S_all 1.130
_refine_ls_R_factor_all 0.0243
_refine_ls_R_factor_gt 0.0227
_refine_ls_shift/su_max 0.001
_refine_ls_shift/su_mean 0.000
_refine_ls_structure_factor_coef Fsqd
_refine_ls_weighting_details 'w=1/[\s^2^(Fo^2^)+(0.0291P)^2^+0.6593P] where P=(Fo^2^+2Fc^2^)/3'
_refine_ls_weighting_scheme calc
_refine_ls_wR_factor_gt 0.0584
_refine_ls_wR_factor_ref 0.0595
_reflns_number_gt 2345
_reflns_number_total 2451
_reflns_threshold_expression 'I > 2\s(I)'
_cod_data_source_file lf3099sup1.cif
_cod_data_source_block BSMS
_cod_original_cell_volume 439.66(16)
_cod_database_code 2021715
_shelx_space_group_comment
;
The symmetry employed for this shelxl refinement is uniquely defined
by the following loop, which should always be used as a source of
symmetry information in preference to the above space-group names.
They are only intended as comments.
;
_shelx_estimated_absorpt_t_min 0.449
_shelx_estimated_absorpt_t_max 0.647

loop_
_space_group_symop_operation_xyz
'x, y, z'
'-x, -y, -z'

loop_
_atom_site_type_symbol
_atom_site_label
_atom_site_fract_x
_atom_site_fract_y
_atom_site_fract_z
_atom_site_U_iso_or_equiv
_atom_site_adp_type
_atom_site_calc_flag
_atom_site_occupancy
_atom_site_disorder_assembly
_atom_site_disorder_group
C C1 0.3834(4) 0.4374(3) 0.6401(3) 0.0162(5) Uani d 1 . .
C C2 0.6250(4) 0.5030(4) 0.6913(3) 0.0164(5) Uani d 1 . .
C C3 0.6178(4) 0.3223(4) 0.6546(3) 0.0167(5) Uani d 1 . .
C C4 0.3797(4) 0.2583(3) 0.6074(3) 0.0161(5) Uani d 1 . .
O O1 0.2346(4) 0.4994(3) 0.6157(3) 0.0230(4) Uani d 1 . .
O O2 0.2245(3) 0.1134(3) 0.5482(3) 0.0246(4) Uani d 1 . .
O O3 0.7560(4) 0.2510(3) 0.6514(3) 0.0237(4) Uani d 1 . .
O O4 0.7727(3) 0.6518(3) 0.7349(3) 0.0227(4) Uani d 1 . .
O O5 0.6009(4) 0.9233(3) 0.7512(3) 0.0285(5) Uani d 1 . .
O O7 0.2702(5) 0.7107(4) 0.9459(3) 0.0379(6) Uani d 1 . .
O O8 1.1212(5) 0.3430(4) 0.9194(3) 0.0350(6) Uani d 1 . .
Ba Ba1 0.1365(2) 0.79377(17) 0.63652(10) 0.01297(10) Uani d 0.85 A 1
Sr Sr1 0.126(2) 0.7912(17) 0.6177(11) 0.01297(10) Uani d 0.15 A 2
O O6 0.2630(6) 1.0633(4) 0.9025(3) 0.0441(7) Uani d 1 . .
H H6B 0.306(8) 1.036(7) 0.996(4) 0.053 Uiso d 1 . .
H H6A 0.190(8) 1.128(6) 0.918(6) 0.053 Uiso d 1 . .
H H5B 0.655(10) 0.845(6) 0.740(8) 0.08(2) Uiso d 1 . .
H H5A 0.661(8) 1.011(4) 0.713(6) 0.048(14) Uiso d 1 . .
H H8A 1.005(5) 0.314(7) 0.837(4) 0.052(15) Uiso d 1 . .
H H7A 0.404(5) 0.771(6) 1.005(7) 0.08(2) Uiso d 1 . .
H H7B 0.268(9) 0.603(3) 0.933(7) 0.07(2) Uiso d 1 . .
H H8B 1.082(9) 0.337(11) 1.003(4) 0.10(3) Uiso d 1 . .

loop_
_atom_site_aniso_label
_atom_site_aniso_U_11
_atom_site_aniso_U_22
_atom_site_aniso_U_33
_atom_site_aniso_U_12
_atom_site_aniso_U_13
_atom_site_aniso_U_23
C1 0.0145(11) 0.0158(11) 0.0179(12) 0.0031(9) 0.0068(9) 0.0052(9)
C2 0.0149(11) 0.0183(12) 0.0161(11) 0.0050(9) 0.0061(9) 0.0045(9)
C3 0.0138(11) 0.0174(12) 0.0184(12) 0.0044(9) 0.0055(9) 0.0058(9)
C4 0.0144(11) 0.0144(11) 0.0210(12) 0.0050(9) 0.0069(9) 0.0071(9)
O1 0.0193(10) 0.0216(10) 0.0323(11) 0.0102(8) 0.0111(8) 0.0073(9)
O2 0.0162(10) 0.0153(9) 0.0365(12) 0.0009(8) 0.0050(9) 0.0068(8)
O3 0.0174(9) 0.0247(10) 0.0330(12) 0.0112(8) 0.0096(8) 0.0078(9)
O4 0.0177(9) 0.0187(10) 0.0261(11) -0.0004(8) 0.0073(8) 0.0025(8)
O5 0.0258(11) 0.0267(12) 0.0372(13) 0.0095(9) 0.0158(10) 0.0089(10)
O7 0.0395(15) 0.0347(14) 0.0350(14) 0.0111(12) 0.0075(12) 0.0099(11)
O8 0.0352(14) 0.0403(14) 0.0273(12) 0.0128(11) 0.0074(11) 0.0081(11)
Ba1 0.01035(17) 0.01177(10) 0.0166(3) 0.00299(11) 0.0050(2) 0.0037(2)
Sr1 0.01035(17) 0.01177(10) 0.0166(3) 0.00299(11) 0.0050(2) 0.0037(2)
O6 0.066(2) 0.0383(15) 0.0315(14) 0.0276(15) 0.0119(13) 0.0072(12)

loop_
_atom_type_symbol
_atom_type_description
_atom_type_scat_dispersion_real
_atom_type_scat_dispersion_imag
_atom_type_scat_source
C C 0.0033 0.0016 'International Tables Vol C Tables 4.2.6.8 and 6.1.1.4'
H H 0.0000 0.0000 'International Tables Vol C Tables 4.2.6.8 and 6.1.1.4'
O O 0.0106 0.0060 'International Tables Vol C Tables 4.2.6.8 and 6.1.1.4'
Ba Ba -0.3244 2.2819 'International Tables Vol C Tables 4.2.6.8 and 6.1.1.4'
Sr Sr -1.5307 3.2498 'International Tables Vol C Tables 4.2.6.8 and 6.1.1.4'

loop_
_geom_angle_atom_site_label_1
_geom_angle_atom_site_label_2
_geom_angle_atom_site_label_3
_geom_angle_site_symmetry_1
_geom_angle_site_symmetry_3
_geom_angle
O1 C1 C4 . . 132.2(3)
O1 C1 C2 . . 137.9(3)
C4 C1 C2 . . 89.6(2)
O1 C1 Sr1 . 2_566 58.1(3)
C4 C1 Sr1 . 2_566 75.7(3)
C2 C1 Sr1 . 2_566 154.5(3)
O4 C2 C3 . . 135.1(3)
O4 C2 C1 . . 135.0(3)
C3 C2 C1 . . 89.7(2)
O3 C3 C4 . . 134.2(3)
O3 C3 C2 . . 135.6(3)
C4 C3 C2 . . 89.9(2)
O2 C4 C1 . . 132.0(3)
O2 C4 C3 . . 136.9(3)
C1 C4 C3 . . 90.8(2)
O2 C4 Sr1 . 2_566 55.0(3)
C1 C4 Sr1 . 2_566 79.2(3)
C3 C4 Sr1 . 2_566 155.8(3)
O2 C4 Ba1 . 2_566 55.03(15)
C1 C4 Ba1 . 2_566 79.71(16)
C3 C4 Ba1 . 2_566 154.25(18)
C1 O1 Ba1 . . 145.98(19)
C1 O1 Sr1 . . 147.3(3)
C1 O1 Sr1 . 2_566 100.5(3)
Sr1 O1 Sr1 . 2_566 109.0(3)
C1 O1 Ba1 . 2_566 101.09(18)
Ba1 O1 Ba1 . 2_566 110.47(8)
C4 O2 Sr1 . 1_545 135.8(3)
C4 O2 Ba1 . 1_545 133.02(19)
C4 O2 Sr1 . 2_566 103.4(3)
Sr1 O2 Sr1 1_545 2_566 117.0(3)
C4 O2 Ba1 . 2_566 104.13(18)
Ba1 O2 Ba1 1_545 2_566 118.93(8)
C3 O3 Sr1 . 2_666 121.4(3)
C3 O3 Ba1 . 2_666 119.47(19)
C2 O4 Ba1 . 1_655 130.86(19)
C2 O4 Sr1 . 1_655 129.1(3)
Ba1 O5 H5B . . 113(5)
Sr1 O5 H5B . . 113(5)
Ba1 O5 H5A . . 115(4)
Sr1 O5 H5A . . 113(4)
H5B O5 H5A . . 110(3)
Ba1 O7 H7A . . 115(4)
Sr1 O7 H7A . . 116(4)
Ba1 O7 H7B . . 108(4)
Sr1 O7 H7B . . 107(4)
H7A O7 H7B . . 104(3)
H8A O8 H8B . . 107(3)
O1 Ba1 O2 . 1_565 141.84(9)
O1 Ba1 O6 . . 129.81(9)
O2 Ba1 O6 1_565 . 69.09(9)
O1 Ba1 O4 . 1_455 95.95(8)
O2 Ba1 O4 1_565 1_455 120.90(9)
O6 Ba1 O4 . 1_455 83.48(10)
O1 Ba1 O7 . . 69.45(9)
O2 Ba1 O7 1_565 . 129.60(10)
O6 Ba1 O7 . . 63.37(9)
O4 Ba1 O7 1_455 . 69.79(9)
O1 Ba1 O5 . . 76.65(9)
O2 Ba1 O5 1_565 . 79.21(9)
O6 Ba1 O5 . . 74.23(11)
O4 Ba1 O5 1_455 . 142.15(8)
O7 Ba1 O5 . . 72.92(10)
O1 Ba1 O3 . 2_666 71.60(8)
O2 Ba1 O3 1_565 2_666 74.41(8)
O6 Ba1 O3 . 2_666 136.67(10)
O4 Ba1 O3 1_455 2_666 136.70(9)
O7 Ba1 O3 . 2_666 134.88(9)
O5 Ba1 O3 . 2_666 76.77(9)
O1 Ba1 O2 . 2_566 133.28(9)
O2 Ba1 O2 1_565 2_566 61.07(8)
O6 Ba1 O2 . 2_566 93.88(10)
O4 Ba1 O2 1_455 2_566 70.33(7)
O7 Ba1 O2 . 2_566 135.78(10)
O5 Ba1 O2 . 2_566 140.07(8)
O3 Ba1 O2 2_666 2_566 88.17(8)
O1 Ba1 O1 . 2_566 69.53(8)
O2 Ba1 O1 1_565 2_566 114.02(8)
O6 Ba1 O1 . 2_566 147.10(10)
O4 Ba1 O1 1_455 2_566 66.68(7)
O7 Ba1 O1 . 2_566 114.79(9)
O5 Ba1 O1 . 2_566 138.38(9)
O3 Ba1 O1 2_666 2_566 70.15(7)
O2 Ba1 O1 2_566 2_566 64.00(7)
O1 Ba1 C4 . 2_566 113.96(9)
O2 Ba1 C4 1_565 2_566 80.87(8)
O6 Ba1 C4 . 2_566 108.56(11)
O4 Ba1 C4 1_455 2_566 59.33(7)
O7 Ba1 C4 . 2_566 129.12(10)
O5 Ba1 C4 . 2_566 157.24(8)
O3 Ba1 C4 2_666 2_566 87.37(8)
O2 Ba1 C4 2_566 2_566 20.83(6)
O1 Ba1 C4 2_566 2_566 44.55(7)
O1 Ba1 Ba1 . 2_566 36.97(6)
O2 Ba1 Ba1 1_565 2_566 135.48(6)
O6 Ba1 Ba1 . 2_566 155.07(8)
O4 Ba1 Ba1 1_455 2_566 78.78(7)
O7 Ba1 Ba1 . 2_566 93.87(9)
O5 Ba1 Ba1 . 2_566 110.32(9)
O3 Ba1 Ba1 2_666 2_566 66.46(6)
O2 Ba1 Ba1 2_566 2_566 96.45(7)
O1 Ba1 Ba1 2_566 2_566 32.56(5)
C4 Ba1 Ba1 2_566 2_566 77.05(7)
O2 Sr1 O1 1_565 . 143.9(5)
O2 Sr1 O3 1_565 2_666 77.1(3)
O1 Sr1 O3 . 2_666 73.2(3)
O2 Sr1 O2 1_565 2_566 63.0(3)
O1 Sr1 O2 . 2_566 137.5(4)
O3 Sr1 O2 2_666 2_566 92.6(3)
O2 Sr1 O4 1_565 1_455 121.3(5)
O1 Sr1 O4 . 1_455 94.7(4)
O3 Sr1 O4 2_666 1_455 141.0(4)
O2 Sr1 O4 2_566 1_455 71.3(3)
O2 Sr1 O5 1_565 . 78.7(3)
O1 Sr1 O5 . . 75.2(3)
O3 Sr1 O5 2_666 . 77.5(3)
O2 Sr1 O5 2_566 . 141.7(5)
O4 Sr1 O5 1_455 . 136.3(4)
O2 Sr1 O6 1_565 . 68.0(3)
O1 Sr1 O6 . . 124.4(4)
O3 Sr1 O6 2_666 . 136.8(5)
O2 Sr1 O6 2_566 . 93.6(4)
O4 Sr1 O6 1_455 . 80.8(3)
O5 Sr1 O6 . . 71.5(3)
O2 Sr1 O1 1_565 2_566 119.1(4)
O1 Sr1 O1 . 2_566 71.0(3)
O3 Sr1 O1 2_666 2_566 73.3(3)
O2 Sr1 O1 2_566 2_566 66.6(2)
O4 Sr1 O1 1_455 2_566 67.7(3)
O5 Sr1 O1 . 2_566 140.3(5)
O6 Sr1 O1 . 2_566 146.6(5)
O2 Sr1 O7 1_565 . 125.4(4)
O1 Sr1 O7 . . 67.0(3)
O3 Sr1 O7 2_666 . 133.3(5)
O2 Sr1 O7 2_566 . 133.4(5)
O4 Sr1 O7 1_455 . 67.2(3)
O5 Sr1 O7 . . 69.8(2)
O6 Sr1 O7 . . 60.2(2)
O1 Sr1 O7 2_566 . 113.5(4)
O2 Sr1 C4 1_565 2_566 83.6(3)
O1 Sr1 C4 . 2_566 116.9(4)
O3 Sr1 C4 2_666 2_566 91.5(3)
O2 Sr1 C4 2_566 2_566 21.61(11)
O4 Sr1 C4 1_455 2_566 60.5(2)
O5 Sr1 C4 . 2_566 160.9(4)
O6 Sr1 C4 . 2_566 108.6(4)
O1 Sr1 C4 2_566 2_566 46.17(17)
O7 Sr1 C4 . 2_566 127.7(4)
O2 Sr1 C1 1_565 2_566 105.0(3)
O1 Sr1 C1 . 2_566 91.7(3)
O3 Sr1 C1 2_666 2_566 83.6(3)
O2 Sr1 C1 2_566 2_566 46.33(18)
O4 Sr1 C1 1_455 2_566 59.3(2)
O5 Sr1 C1 . 2_566 159.4(4)
O6 Sr1 C1 . 2_566 128.9(5)
O1 Sr1 C1 2_566 2_566 21.33(10)
O7 Sr1 C1 . 2_566 120.1(4)
C4 Sr1 C1 2_566 2_566 25.15(10)
O2 Sr1 Sr1 1_565 2_566 142.0(4)
O1 Sr1 Sr1 . 2_566 36.9(2)
O3 Sr1 Sr1 2_666 2_566 69.3(3)
O2 Sr1 Sr1 2_566 2_566 100.7(4)
O4 Sr1 Sr1 1_455 2_566 78.9(4)
O5 Sr1 Sr1 . 2_566 109.7(5)
O6 Sr1 Sr1 . 2_566 149.9(5)
O1 Sr1 Sr1 2_566 2_566 34.07(16)
O7 Sr1 Sr1 . 2_566 91.3(4)
C4 Sr1 Sr1 2_566 2_566 80.1(3)
C1 Sr1 Sr1 2_566 2_566 55.0(2)
Ba1 O6 H6B . . 115(3)
Sr1 O6 H6B . . 118(3)
Ba1 O6 H6A . . 126(4)
Sr1 O6 H6A . . 125(4)
H6B O6 H6A . . 103(3)

loop_
_geom_bond_atom_site_label_1
_geom_bond_atom_site_label_2
_geom_bond_site_symmetry_2
_geom_bond_distance
C1 O1 . 1.247(3)
C1 C4 . 1.459(4)
C1 C2 . 1.478(4)
C1 Sr1 2_566 3.372(12)
C2 O4 . 1.253(3)
C2 C3 . 1.468(4)
C3 O3 . 1.261(3)
C3 C4 . 1.459(4)
C4 O2 . 1.259(3)
C4 Sr1 2_566 3.325(12)
C4 Ba1 2_566 3.432(3)
O1 Ba1 . 2.701(3)
O1 Sr1 . 2.717(14)
O1 Sr1 2_566 2.913(12)
O1 Ba1 2_566 3.019(3)
O2 Sr1 1_545 2.683(13)
O2 Ba1 1_545 2.732(3)
O2 Sr1 2_566 2.800(12)
O2 Ba1 2_566 2.900(3)
O3 Sr1 2_666 2.746(12)
O3 Ba1 2_666 2.863(3)
O4 Ba1 1_655 2.806(3)
O4 Sr1 1_655 2.843(13)
O5 Ba1 . 2.838(3)
O5 Sr1 . 2.909(12)
O5 H5B . 0.846(19)
O5 H5A . 0.854(19)
O7 Ba1 . 2.837(3)
O7 Sr1 . 2.985(10)
O7 H7A . 0.86(2)
O7 H7B . 0.870(19)
O8 H8A . 0.857(19)
O8 H8B . 0.85(2)
Ba1 O2 1_565 2.732(3)
Ba1 O6 . 2.798(3)
Ba1 O4 1_455 2.806(3)
Ba1 O3 2_666 2.863(3)
Ba1 O2 2_566 2.900(3)
Ba1 O1 2_566 3.019(3)
Ba1 C4 2_566 3.432(4)
Ba1 Ba1 2_566 4.703(3)
Sr1 O2 1_565 2.683(13)
Sr1 O3 2_666 2.746(12)
Sr1 O2 2_566 2.800(12)
Sr1 O4 1_455 2.843(13)
Sr1 O6 . 2.912(12)
Sr1 O1 2_566 2.913(12)
Sr1 C4 2_566 3.325(12)
Sr1 C1 2_566 3.372(12)
Sr1 Sr1 2_566 4.59(3)
O6 H6B . 0.869(19)
O6 H6A . 0.859(19)

loop_
_geom_hbond_atom_site_label_D
_geom_hbond_atom_site_label_H
_geom_hbond_atom_site_label_A
_geom_hbond_site_symmetry_A
_geom_hbond_distance_DH
_geom_hbond_distance_HA
_geom_hbond_distance_DA
_geom_hbond_angle_DHA
O5 H5B O4 . 0.846(19) 1.989(19) 2.832(3) 174(6)
O5 H5A O3 1_565 0.854(19) 2.05(2) 2.875(3) 164(5)
O8 H8A O3 . 0.857(19) 1.882(19) 2.738(4) 177(5)
O7 H7A O6 2_677 0.86(2) 2.11(2) 2.962(5) 166(6)
O7 H7B O8 1_455 0.870(19) 2.03(3) 2.822(4) 152(5)
O8 H8B O4 2_767 0.85(2) 2.22(4) 2.919(4) 139(5)
O8 H8B O7 2_667 0.85(2) 2.49(5) 3.149(4) 135(5)
O6 H6B O5 2_677 0.869(19) 2.10(3) 2.909(4) 155(4)
O6 H6A O8 1_465 0.859(19) 1.96(3) 2.761(4) 155(5)

loop_
_geom_torsion_atom_site_label_1
_geom_torsion_atom_site_label_2
_geom_torsion_atom_site_label_3
_geom_torsion_atom_site_label_4
_geom_torsion_site_symmetry_1
_geom_torsion_site_symmetry_4
_geom_torsion
O1 C1 C2 O4 . . 2.7(6)
C4 C1 C2 O4 . . 175.9(3)
Sr1 C1 C2 O4 2_566 . 122.1(6)
O1 C1 C2 C3 . . -172.1(4)
C4 C1 C2 C3 . . 1.1(2)
Sr1 C1 C2 C3 2_566 . -52.7(7)
O4 C2 C3 O3 . . -1.0(6)
C1 C2 C3 O3 . . 173.8(3)
O4 C2 C3 C4 . . -175.9(3)
C1 C2 C3 C4 . . -1.1(2)
O1 C1 C4 O2 . . -1.8(6)
C2 C1 C4 O2 . . -175.8(3)
Sr1 C1 C4 O2 2_566 . -16.8(4)
O1 C1 C4 C3 . . 172.8(3)
C2 C1 C4 C3 . . -1.1(2)
Sr1 C1 C4 C3 2_566 . 157.9(3)
O1 C1 C4 Sr1 . 2_566 14.9(4)
C2 C1 C4 Sr1 . 2_566 -159.0(3)
O1 C1 C4 Ba1 . 2_566 16.9(3)
C2 C1 C4 Ba1 . 2_566 -157.03(16)
O3 C3 C4 O2 . . 0.3(6)
C2 C3 C4 O2 . . 175.3(4)
O3 C3 C4 C1 . . -173.9(3)
C2 C3 C4 C1 . . 1.1(2)
O3 C3 C4 Sr1 . 2_566 -109.1(7)
C2 C3 C4 Sr1 . 2_566 65.9(7)
O3 C3 C4 Ba1 . 2_566 -106.3(5)
C2 C3 C4 Ba1 . 2_566 68.7(5)
C4 C1 O1 Ba1 . . -177.3(2)
C2 C1 O1 Ba1 . . -6.5(6)
C4 C1 O1 Sr1 . . -171.8(5)
C2 C1 O1 Sr1 . . -1.0(7)
Sr1 C1 O1 Sr1 2_566 . -154.7(4)
C4 C1 O1 Sr1 . 2_566 -17.1(4)
C2 C1 O1 Sr1 . 2_566 153.8(4)
C4 C1 O1 Ba1 . 2_566 -19.3(4)
C2 C1 O1 Ba1 . 2_566 151.6(3)
C1 C4 O2 Sr1 . 1_545 -136.0(5)
C3 C4 O2 Sr1 . 1_545 51.9(6)
Sr1 C4 O2 Sr1 2_566 1_545 -156.2(4)
C1 C4 O2 Ba1 . 1_545 -133.9(3)
C3 C4 O2 Ba1 . 1_545 54.0(5)
Ba1 C4 O2 Ba1 2_566 1_545 -156.5(3)
C1 C4 O2 Sr1 . 2_566 20.3(4)
C3 C4 O2 Sr1 . 2_566 -151.9(4)
C1 C4 O2 Ba1 . 2_566 22.7(4)
C3 C4 O2 Ba1 . 2_566 -149.5(3)
C4 C3 O3 Sr1 . 2_666 87.0(5)
C2 C3 O3 Sr1 . 2_666 -85.9(5)
C4 C3 O3 Ba1 . 2_666 85.8(4)
C2 C3 O3 Ba1 . 2_666 -87.1(4)
C3 C2 O4 Ba1 . 1_655 41.1(5)
C1 C2 O4 Ba1 . 1_655 -131.5(3)
C3 C2 O4 Sr1 . 1_655 44.4(5)
C1 C2 O4 Sr1 . 1_655 -128.2(4)

_cod_database_fobs_code 2021715
